data_1505962
loop_
_publ_author_name
'Agou, Tomohiro'
'Kobayashi, Junji'
'Kawashima, Takayuki'

_publ_section_title
;
 Syntheses, structure, and optical properties of ladder-type fused
 azaborines.
;
_journal_issue 11
_journal_name_full 'Organic letters'
_journal_page_first 2241
_journal_page_last 2244
_journal_paper_doi 10.1021/ol060539n
_journal_volume 8
_journal_year 2006
_chemical_formula_sum 'C46 H54 B2 N2'
_chemical_formula_weight 656.53
_chemical_name_systematic
; 
 ? 
;
_space_group_IT_number 14
_symmetry_cell_setting monoclinic
_symmetry_space_group_name_Hall '-P 2yn'
_symmetry_space_group_name_H-M 'P 1 21/n 1'
_atom_sites_solution_hydrogens geom
_atom_sites_solution_primary direct
_atom_sites_solution_secondary difmap
_audit_creation_method SHELXL-97
_cell_angle_alpha 90.0000(10)
_cell_angle_beta 107.3673(11)
_cell_angle_gamma 90.0000(10)
_cell_formula_units_Z 2
_cell_length_a 11.654(3)
_cell_length_b 10.754(3)
_cell_length_c 15.597(4)
_cell_measurement_temperature 120(2)
_cell_volume 1865.6(9)
_computing_structure_refinement 'SHELXL-97 (Sheldrick, 1997)'
_computing_structure_solution 'SHELXS-97 (Sheldrick, 1990)'
_diffrn_ambient_temperature 120(2)
_diffrn_measured_fraction_theta_full 0.864
_diffrn_measured_fraction_theta_max 0.864
_diffrn_radiation_monochromator graphite
_diffrn_radiation_source 'fine-focus sealed tube'
_diffrn_radiation_type MoK\a
_diffrn_radiation_wavelength 0.71070
_diffrn_reflns_av_R_equivalents 0.0168
_diffrn_reflns_av_sigmaI/netI 0.0202
_diffrn_reflns_limit_h_max 13
_diffrn_reflns_limit_h_min -13
_diffrn_reflns_limit_k_max 12
_diffrn_reflns_limit_k_min -12
_diffrn_reflns_limit_l_max 13
_diffrn_reflns_limit_l_min -18
_diffrn_reflns_number 10052
_diffrn_reflns_theta_full 25.00
_diffrn_reflns_theta_max 25.00
_diffrn_reflns_theta_min 3.21
_exptl_absorpt_coefficient_mu 0.066
_exptl_absorpt_correction_T_max 0.9869
_exptl_absorpt_correction_T_min 0.9869
_exptl_crystal_density_diffrn 1.169
_exptl_crystal_density_method 'not measured'
_exptl_crystal_F_000 708
_exptl_crystal_size_max 0.20
_exptl_crystal_size_mid 0.20
_exptl_crystal_size_min 0.20
_refine_diff_density_max 0.214
_refine_diff_density_min -0.175
_refine_diff_density_rms 0.037
_refine_ls_extinction_method none
_refine_ls_goodness_of_fit_ref 1.047
_refine_ls_hydrogen_treatment mixed
_refine_ls_matrix_type full
_refine_ls_number_parameters 231
_refine_ls_number_reflns 2844
_refine_ls_number_restraints 0
_refine_ls_restrained_S_all 1.047
_refine_ls_R_factor_all 0.0393
_refine_ls_R_factor_gt 0.0377
_refine_ls_shift/su_max 0.000
_refine_ls_shift/su_mean 0.000
_refine_ls_structure_factor_coef Fsqd
_refine_ls_weighting_details 'calc w=1/[\s^2^(Fo^2^)+(0.0457P)^2^+0.8624P] where P=(Fo^2^+2Fc^2^)/3'
_refine_ls_weighting_scheme calc
_refine_ls_wR_factor_gt 0.0947
_refine_ls_wR_factor_ref 0.0961
_reflns_number_gt 2734
_reflns_number_total 2844
_reflns_threshold_expression >2sigma(I)
_cod_data_source_file ol060539nsi20060304_071300.cif
_cod_data_source_block bn
_cod_original_sg_symbol_H-M 'P 21/c'
_cod_database_code 1505962

loop_
_symmetry_equiv_pos_as_xyz
'x, y, z'
'-x+1/2, y+1/2, -z+1/2'
'-x, -y, -z'
'x-1/2, -y-1/2, z-1/2'

loop_
_atom_site_label
_atom_site_type_symbol
_atom_site_fract_x
_atom_site_fract_y
_atom_site_fract_z
_atom_site_U_iso_or_equiv
_atom_site_adp_type
_atom_site_occupancy
_atom_site_symmetry_multiplicity
_atom_site_calc_flag
_atom_site_refinement_flags
B1 B 0.25121(13) -0.05437(14) 0.10194(10) 0.0185(3) Uani 1 1 d .
C1 C 0.12064(11) -0.02630(12) 0.04910(8) 0.0175(3) Uani 1 1 d .
C2 C 0.05865(11) -0.10467(12) -0.02344(9) 0.0174(3) Uani 1 1 d .
N1 N 0.11483(10) -0.20965(10) -0.04559(7) 0.0184(3) Uani 1 1 d .
C3 C 0.22785(11) -0.25002(12) 0.00571(8) 0.0175(3) Uani 1 1 d .
C4 C 0.30077(12) -0.17508(12) 0.07564(9) 0.0180(3) Uani 1 1 d .
C5 C -0.06021(12) -0.07585(12) -0.07058(9) 0.0180(3) Uani 1 1 d .
H1 H -0.1018 -0.1277 -0.1192 0.022 Uiso 1 1 calc R
C6 C 0.27160(12) -0.36735(13) -0.01032(9) 0.0210(3) Uani 1 1 d .
H2 H 0.2221 -0.4206 -0.0548 0.025 Uiso 1 1 calc R
C7 C 0.38529(12) -0.40542(13) 0.03792(9) 0.0221(3) Uani 1 1 d .
H3 H 0.4121 -0.4854 0.0264 0.026 Uiso 1 1 calc R
C8 C 0.46322(12) -0.33009(13) 0.10375(9) 0.0199(3) Uani 1 1 d .
C9 C 0.41775(12) -0.21815(13) 0.12134(9) 0.0191(3) Uani 1 1 d .
H4 H 0.4678 -0.1668 0.1668 0.023 Uiso 1 1 calc R
C10 C 0.33071(11) 0.03011(12) 0.17994(9) 0.0188(3) Uani 1 1 d .
C11 C 0.33015(12) 0.01287(13) 0.26925(9) 0.0217(3) Uani 1 1 d .
C12 C 0.41055(12) 0.07906(14) 0.33830(10) 0.0257(3) Uani 1 1 d .
H5 H 0.4087 0.0675 0.3983 0.031 Uiso 1 1 calc R
C13 C 0.49308(12) 0.16131(14) 0.32194(10) 0.0262(3) Uani 1 1 d .
C14 C 0.49064(13) 0.18079(13) 0.23321(10) 0.0253(3) Uani 1 1 d .
H6 H 0.5453 0.2385 0.2207 0.030 Uiso 1 1 calc R
C15 C 0.41048(12) 0.11819(13) 0.16255(9) 0.0216(3) Uani 1 1 d .
C16 C 0.24483(14) -0.07963(16) 0.29029(10) 0.0317(4) Uani 1 1 d .
H16 H 0.1618 -0.0535 0.2611 0.048 Uiso 1 1 calc R
H17 H 0.2592 -0.0835 0.3554 0.048 Uiso 1 1 calc R
H18 H 0.2582 -0.1619 0.2680 0.048 Uiso 1 1 calc R
C17 C 0.58423(14) 0.22827(17) 0.39724(11) 0.0390(4) Uani 1 1 d .
H19 H 0.5655 0.3173 0.3942 0.059 Uiso 1 1 calc R
H20 H 0.6648 0.2160 0.3913 0.059 Uiso 1 1 calc R
H21 H 0.5815 0.1950 0.4551 0.059 Uiso 1 1 calc R
C18 C 0.40913(14) 0.14393(16) 0.06707(10) 0.0331(4) Uani 1 1 d .
H22 H 0.4744 0.2015 0.0672 0.050 Uiso 1 1 calc R
H23 H 0.3319 0.1811 0.0339 0.050 Uiso 1 1 calc R
H24 H 0.4202 0.0659 0.0381 0.050 Uiso 1 1 calc R
C19 C 0.05349(13) -0.27596(14) -0.12840(10) 0.0283(3) Uani 1 1 d .
H25 H 0.1131 -0.3171 -0.1516 0.043 Uiso 1 1 calc R
H26 H 0.0069 -0.2168 -0.1731 0.043 Uiso 1 1 calc R
H27 H -0.0007 -0.3384 -0.1160 0.043 Uiso 1 1 calc R
C20 C 0.59036(12) -0.37049(13) 0.15230(9) 0.0219(3) Uani 1 1 d .
H7 H 0.6268 -0.3088 0.1997 0.026 Uiso 1 1 calc R
H8 H 0.6377 -0.3698 0.1091 0.026 Uiso 1 1 calc R
C21 C 0.60063(13) -0.49908(14) 0.19525(10) 0.0270(3) Uani 1 1 d .
H9 H 0.5695 -0.5618 0.1475 0.032 Uiso 1 1 calc R
H10 H 0.5496 -0.5018 0.2358 0.032 Uiso 1 1 calc R
C22 C 0.72963(13) -0.53357(14) 0.24868(10) 0.0278(3) Uani 1 1 d .
H11 H 0.7343 -0.6246 0.2584 0.033 Uiso 1 1 calc R
H12 H 0.7838 -0.5120 0.2126 0.033 Uiso 1 1 calc R
C23 C 0.77390(14) -0.46892(16) 0.33897(10) 0.0333(4) Uani 1 1 d .
H13 H 0.7719 -0.3787 0.3299 0.050 Uiso 1 1 calc R
H14 H 0.8565 -0.4952 0.3696 0.050 Uiso 1 1 calc R
H15 H 0.7219 -0.4911 0.3757 0.050 Uiso 1 1 calc R

loop_
_atom_site_aniso_label
_atom_site_aniso_U_11
_atom_site_aniso_U_22
_atom_site_aniso_U_33
_atom_site_aniso_U_23
_atom_site_aniso_U_13
_atom_site_aniso_U_12
B1 0.0172(7) 0.0206(8) 0.0173(7) 0.0022(6) 0.0047(6) -0.0012(6)
C1 0.0165(6) 0.0191(7) 0.0160(6) 0.0003(5) 0.0035(5) -0.0011(5)
C2 0.0173(6) 0.0178(6) 0.0174(7) 0.0006(5) 0.0054(5) -0.0001(5)
N1 0.0152(6) 0.0200(6) 0.0171(6) -0.0044(5) 0.0007(4) 0.0012(5)
C3 0.0156(6) 0.0207(7) 0.0163(6) 0.0013(5) 0.0047(5) 0.0007(5)
C4 0.0169(7) 0.0199(7) 0.0164(6) 0.0008(5) 0.0036(5) -0.0003(5)
C5 0.0177(6) 0.0189(7) 0.0157(7) -0.0016(5) 0.0025(5) -0.0011(5)
C6 0.0203(7) 0.0209(7) 0.0204(7) -0.0046(6) 0.0037(5) 0.0000(6)
C7 0.0217(7) 0.0198(7) 0.0243(7) -0.0023(6) 0.0062(6) 0.0034(6)
C8 0.0180(7) 0.0216(7) 0.0196(7) 0.0014(5) 0.0048(5) 0.0012(5)
C9 0.0189(7) 0.0204(7) 0.0164(6) -0.0002(5) 0.0027(5) -0.0014(5)
C10 0.0135(6) 0.0179(7) 0.0221(7) -0.0022(5) 0.0010(5) 0.0051(5)
C11 0.0165(7) 0.0243(7) 0.0230(7) -0.0030(6) 0.0039(6) 0.0035(6)
C12 0.0228(7) 0.0321(8) 0.0204(7) -0.0066(6) 0.0035(6) 0.0052(6)
C13 0.0194(7) 0.0257(8) 0.0290(8) -0.0118(6) 0.0001(6) 0.0044(6)
C14 0.0203(7) 0.0197(7) 0.0333(8) -0.0040(6) 0.0042(6) -0.0013(6)
C15 0.0185(7) 0.0188(7) 0.0247(7) -0.0001(6) 0.0018(6) 0.0027(5)
C16 0.0273(8) 0.0429(9) 0.0248(8) -0.0012(7) 0.0076(6) -0.0048(7)
C17 0.0273(8) 0.0476(10) 0.0386(9) -0.0225(8) 0.0043(7) -0.0037(8)
C18 0.0318(9) 0.0368(9) 0.0277(8) 0.0048(7) 0.0044(7) -0.0076(7)
C19 0.0234(7) 0.0310(8) 0.0248(8) -0.0107(6) -0.0017(6) 0.0056(6)
C20 0.0173(7) 0.0221(7) 0.0248(7) -0.0016(6) 0.0037(6) 0.0012(5)
C21 0.0226(7) 0.0247(8) 0.0288(8) 0.0012(6) 0.0006(6) 0.0018(6)
C22 0.0249(8) 0.0263(8) 0.0294(8) 0.0014(6) 0.0039(6) 0.0076(6)
C23 0.0262(8) 0.0448(10) 0.0260(8) 0.0017(7) 0.0035(6) 0.0041(7)

loop_
_atom_type_symbol
_atom_type_description
_atom_type_scat_dispersion_real
_atom_type_scat_dispersion_imag
_atom_type_scat_source
C C 0.0033 0.0016 'International Tables Vol C Tables 4.2.6.8 and 6.1.1.4'
H H 0.0000 0.0000 'International Tables Vol C Tables 4.2.6.8 and 6.1.1.4'
B B 0.0013 0.0007 'International Tables Vol C Tables 4.2.6.8 and 6.1.1.4'
N N 0.0061 0.0033 'International Tables Vol C Tables 4.2.6.8 and 6.1.1.4'

loop_
_geom_angle_atom_site_label_1
_geom_angle_atom_site_label_2
_geom_angle_atom_site_label_3
_geom_angle
_geom_angle_site_symmetry_1
_geom_angle_site_symmetry_3
C4 B1 C1 114.76(12) . .
C4 B1 C10 120.98(12) . .
C1 B1 C10 124.24(12) . .
C5 C1 C2 118.90(12) 3 .
C5 C1 B1 121.16(12) 3 .
C2 C1 B1 119.94(12) . .
C5 C2 N1 120.87(12) . .
C5 C2 C1 118.42(12) . .
N1 C2 C1 120.69(11) . .
C3 N1 C2 122.84(11) . .
C3 N1 C19 119.05(11) . .
C2 N1 C19 118.06(11) . .
N1 C3 C6 120.49(12) . .
N1 C3 C4 120.85(12) . .
C6 C3 C4 118.66(12) . .
C9 C4 C3 117.91(12) . .
C9 C4 B1 121.88(12) . .
C3 C4 B1 120.17(12) . .
C2 C5 C1 122.68(12) . 3
C7 C6 C3 120.59(13) . .
C6 C7 C8 122.30(13) . .
C9 C8 C7 116.51(12) . .
C9 C8 C20 121.98(12) . .
C7 C8 C20 121.51(12) . .
C8 C9 C4 123.83(12) . .
C11 C10 C15 118.51(12) . .
C11 C10 B1 120.80(12) . .
C15 C10 B1 120.52(12) . .
C12 C11 C10 119.81(13) . .
C12 C11 C16 120.18(13) . .
C10 C11 C16 119.99(12) . .
C13 C12 C11 121.82(14) . .
C12 C13 C14 118.04(13) . .
C12 C13 C17 121.81(14) . .
C14 C13 C17 120.15(14) . .
C15 C14 C13 121.72(14) . .
C14 C15 C10 119.98(13) . .
C14 C15 C18 120.04(13) . .
C10 C15 C18 119.98(12) . .
C8 C20 C21 114.64(12) . .
C20 C21 C22 113.21(12) . .
C23 C22 C21 113.64(12) . .

loop_
_geom_bond_atom_site_label_1
_geom_bond_atom_site_label_2
_geom_bond_distance
_geom_bond_site_symmetry_2
B1 C4 1.526(2) .
B1 C1 1.529(2) .
B1 C10 1.5782(19) .
C1 C5 1.3986(19) 3
C1 C2 1.4228(18) .
C2 C5 1.3955(18) .
C2 N1 1.3991(17) .
N1 C3 1.3909(17) .
N1 C19 1.4616(17) .
C3 C6 1.4109(19) .
C3 C4 1.4170(19) .
C4 C9 1.4146(19) .
C5 C1 1.3986(19) 3
C6 C7 1.3762(19) .
C7 C8 1.407(2) .
C8 C9 1.3755(19) .
C8 C20 1.5125(18) .
C10 C11 1.407(2) .
C10 C15 1.4091(19) .
C11 C12 1.394(2) .
C11 C16 1.510(2) .
C12 C13 1.385(2) .
C13 C14 1.392(2) .
C13 C17 1.510(2) .
C14 C15 1.3878(19) .
C15 C18 1.510(2) .
C20 C21 1.526(2) .
C21 C22 1.5311(19) .
C22 C23 1.516(2) .

loop_
_geom_torsion_atom_site_label_1
_geom_torsion_atom_site_label_2
_geom_torsion_atom_site_label_3
_geom_torsion_atom_site_label_4
_geom_torsion
_geom_torsion_site_symmetry_1
_geom_torsion_site_symmetry_4
C4 B1 C1 C5 174.91(12) . 3
C10 B1 C1 C5 -3.4(2) . 3
C4 B1 C1 C2 -5.19(18) . .
C10 B1 C1 C2 176.49(12) . .
C5 C1 C2 C5 0.3(2) 3 .
B1 C1 C2 C5 -179.60(12) . .
C5 C1 C2 N1 -178.31(11) 3 .
B1 C1 C2 N1 1.79(19) . .
C5 C2 N1 C3 -172.40(12) . .
C1 C2 N1 C3 6.17(19) . .
C5 C2 N1 C19 10.26(19) . .
C1 C2 N1 C19 -171.17(12) . .
C2 N1 C3 C6 169.00(12) . .
C19 N1 C3 C6 -13.68(19) . .
C2 N1 C3 C4 -10.30(19) . .
C19 N1 C3 C4 167.03(12) . .
N1 C3 C4 C9 -176.00(11) . .
C6 C3 C4 C9 4.69(18) . .
N1 C3 C4 B1 6.16(19) . .
C6 C3 C4 B1 -173.15(12) . .
C1 B1 C4 C9 -176.43(12) . .
C10 B1 C4 C9 1.9(2) . .
C1 B1 C4 C3 1.32(18) . .
C10 B1 C4 C3 179.70(12) . .
N1 C2 C5 C1 178.29(12) . 3
C1 C2 C5 C1 -0.3(2) . 3
N1 C3 C6 C7 177.38(12) . .
C4 C3 C6 C7 -3.3(2) . .
C3 C6 C7 C8 -0.9(2) . .
C6 C7 C8 C9 3.5(2) . .
C6 C7 C8 C20 -176.43(13) . .
C7 C8 C9 C4 -1.9(2) . .
C20 C8 C9 C4 177.98(12) . .
C3 C4 C9 C8 -2.1(2) . .
B1 C4 C9 C8 175.67(13) . .
C4 B1 C10 C11 -90.34(16) . .
C1 B1 C10 C11 87.87(17) . .
C4 B1 C10 C15 84.89(16) . .
C1 B1 C10 C15 -96.90(16) . .
C15 C10 C11 C12 -2.32(19) . .
B1 C10 C11 C12 173.01(12) . .
C15 C10 C11 C16 179.28(13) . .
B1 C10 C11 C16 -5.39(19) . .
C10 C11 C12 C13 -0.8(2) . .
C16 C11 C12 C13 177.62(13) . .
C11 C12 C13 C14 2.7(2) . .
C11 C12 C13 C17 -176.94(13) . .
C12 C13 C14 C15 -1.6(2) . .
C17 C13 C14 C15 178.10(13) . .
C13 C14 C15 C10 -1.5(2) . .
C13 C14 C15 C18 178.79(14) . .
C11 C10 C15 C14 3.44(19) . .
B1 C10 C15 C14 -171.90(12) . .
C11 C10 C15 C18 -176.87(13) . .
B1 C10 C15 C18 7.79(19) . .
C9 C8 C20 C21 127.49(14) . .
C7 C8 C20 C21 -52.63(18) . .
C8 C20 C21 C22 -176.42(12) . .
C20 C21 C22 C23 75.88(17) . .
